data_7222118
loop_
_publ_author_name
'Zou, Yang'
'Chen, Jing'
'Li, Yuan-Yuan'
'Li, Li'
'Liu, Jian-Lan'
'Ren, Xiaoming'

_publ_section_title
;
 Three Zn(II)/Cd(II)/Mn(II) Coordination Polymers Based on a 2-Hydroxy-N-(
 1H-tetrazol-5-yl) Benzamide Ligand: Structures, Magnetic and
 Photoluminescence Properties
;
_journal_name_full 'RSC Adv.'
_journal_paper_doi 10.1039/C5RA14948G
_journal_year 2015
_chemical_formula_moiety '2(C32 H24 Mn2 N20 O8)'
_chemical_formula_sum 'C64 H48 Mn4 N40 O16'
_chemical_formula_weight 1853.18
_chemical_name_systematic
;
 ? 
;
_space_group_crystal_system monoclinic
_space_group_IT_number 15
_space_group_name_Hall '-C 2yc'
_space_group_name_H-M_alt 'C 1 2/c 1'
_symmetry_space_group_name_Hall '-C 2yc'
_symmetry_space_group_name_H-M 'C 1 2/c 1'
_atom_sites_solution_hydrogens mixed
_audit_creation_date 2015-08-30
_audit_creation_method
;
Olex2 1.2-beta
(compiled 2015.08.17 svn.r3210 for OlexSys, GUI svn.r5083)
;
_audit_update_record
;
2015-08-30 deposited with the CCDC.
2015-09-11 downloaded from the CCDC.
;
_cell_angle_alpha 90
_cell_angle_beta 93.480(10)
_cell_angle_gamma 90
_cell_formula_units_Z 1
_cell_length_a 20.377(5)
_cell_length_b 14.889(4)
_cell_length_c 7.071(2)
_cell_measurement_temperature 293(2)
_cell_measurement_theta_max 28.27
_cell_measurement_theta_min 2.00
_cell_volume 2141.3(10)
_computing_cell_refinement 'Bruker XSCANS'
_computing_data_collection 'Bruker XSCANS'
_computing_data_reduction 'Bruker SHELXTL'
_computing_molecular_graphics 'Olex2 (Dolomanov et al., 2009)'
_computing_publication_material 'Olex2 (Dolomanov et al., 2009)'
_computing_structure_refinement 'ShelXL (Sheldrick, 2015)'
_computing_structure_solution 'Bruker SHELXTL'
_diffrn_ambient_temperature 293(2)
_diffrn_measured_fraction_theta_full 0.997
_diffrn_measured_fraction_theta_max 0.980
_diffrn_measurement_device_type 'CCD area detector'
_diffrn_measurement_method 'phi and omega scans'
_diffrn_radiation_monochromator graphite
_diffrn_radiation_type MoK\a
_diffrn_radiation_wavelength 0.71073
_diffrn_reflns_av_R_equivalents 0.0375
_diffrn_reflns_av_unetI/netI 0.0492
_diffrn_reflns_laue_measured_fraction_full 0.997
_diffrn_reflns_laue_measured_fraction_max 0.980
_diffrn_reflns_limit_h_max 24
_diffrn_reflns_limit_h_min -26
_diffrn_reflns_limit_k_max 18
_diffrn_reflns_limit_k_min -19
_diffrn_reflns_limit_l_max 8
_diffrn_reflns_limit_l_min -9
_diffrn_reflns_number 6551
_diffrn_reflns_point_group_measured_fraction_full 0.997
_diffrn_reflns_point_group_measured_fraction_max 0.980
_diffrn_reflns_theta_full 25.242
_diffrn_reflns_theta_max 28.273
_diffrn_reflns_theta_min 2.003
_exptl_absorpt_coefficient_mu 0.661
_exptl_absorpt_correction_T_max 0.9074
_exptl_absorpt_correction_T_min 0.8683
_exptl_absorpt_correction_type none
_exptl_crystal_colour colorless
_exptl_crystal_density_diffrn 1.437
_exptl_crystal_density_method 'not measured'
_exptl_crystal_description block
_exptl_crystal_F_000 940
_exptl_crystal_preparation 'Magnetic properties'
_exptl_crystal_size_max 0.22
_exptl_crystal_size_mid 0.18
_exptl_crystal_size_min 0.15
_platon_squeeze_details
;
;
_refine_diff_density_max 0.343
_refine_diff_density_min -0.396
_refine_diff_density_rms 0.065
_refine_ls_extinction_method none
_refine_ls_goodness_of_fit_ref 1.027
_refine_ls_hydrogen_treatment mixed
_refine_ls_matrix_type full
_refine_ls_number_parameters 146
_refine_ls_number_reflns 2605
_refine_ls_number_restraints 0
_refine_ls_restrained_S_all 1.027
_refine_ls_R_factor_all 0.0660
_refine_ls_R_factor_gt 0.0389
_refine_ls_shift/su_max 0.000
_refine_ls_shift/su_mean 0.000
_refine_ls_structure_factor_coef Fsqd
_refine_ls_weighting_details 'w=1/[\s^2^(Fo^2^)+(0.0573P)^2^] where P=(Fo^2^+2Fc^2^)/3'
_refine_ls_weighting_scheme calc
_refine_ls_wR_factor_gt 0.0981
_refine_ls_wR_factor_ref 0.1067
_reflns_Friedel_coverage 0.000
_reflns_number_gt 1860
_reflns_number_total 2605
_reflns_threshold_expression 'I > 2\s(I)'
_cod_data_source_file c5ra14948g2.cif
_cod_data_source_block ny13-5kmono
_cod_database_code 7222118
_shelxl_version_number 2014-3
_shelx_space_group_comment
;
The symmetry employed for this shelxl refinement is uniquely defined
by the following loop, which should always be used as a source of
symmetry information in preference to the above space-group names.
They are only intended as comments.
;
_shelx_estimated_absorpt_t_max 0.907
_shelx_estimated_absorpt_t_min 0.868
_olex2_refinement_description
;
1. Fixed Uiso
 At 1.2 times of:
  All C(H) groups
 At 1.5 times of:
  All O(H) groups
2.a Aromatic/amide H refined with riding coordinates:
 C3(H3), C4(H4), C5(H5), C6(H6)
2.b Idealised tetrahedral OH refined as rotating group:
 O2(H2)
;
_olex2_submission_special_instructions 'No special instructions were received'

loop_
_space_group_symop_operation_xyz
'x, y, z'
'-x, y, -z+1/2'
'x+1/2, y+1/2, z'
'-x+1/2, y+1/2, -z+1/2'
'-x, -y, -z'
'x, -y, z-1/2'
'-x+1/2, -y+1/2, -z'
'x+1/2, -y+1/2, z-1/2'

loop_
_atom_site_label
_atom_site_type_symbol
_atom_site_fract_x
_atom_site_fract_y
_atom_site_fract_z
_atom_site_U_iso_or_equiv
_atom_site_adp_type
_atom_site_occupancy
_atom_site_site_symmetry_order
_atom_site_calc_flag
_atom_site_refinement_flags_posn
_atom_site_refinement_flags_adp
_atom_site_refinement_flags_occupancy
Mn1 Mn 0.5000 0.42257(3) 0.2500 0.02692(15) Uani 1 2 d S T P
N1 N 0.36054(10) 0.29760(13) 0.3640(2) 0.0423(5) Uani 1 1 d . . .
N2 N 0.43673(7) 0.41111(10) 0.4913(2) 0.0279(4) Uani 1 1 d . . .
N3 N 0.43122(7) 0.47049(11) 0.6333(2) 0.0295(4) Uani 1 1 d . . .
N4 N 0.37501(8) 0.45933(13) 0.7101(2) 0.0405(4) Uani 1 1 d . . .
N5 N 0.34183(9) 0.39334(13) 0.6191(2) 0.0433(5) Uani 1 1 d . . .
O1 O 0.43357(7) 0.31815(10) 0.14109(19) 0.0423(4) Uani 1 1 d . . .
O2 O 0.27248(8) 0.17479(13) 0.2995(2) 0.0579(5) Uani 1 1 d . . .
H2 H 0.2347 0.1560 0.3015 0.087 Uiso 1 1 calc GR . .
C1 C 0.34971(10) 0.21173(14) 0.0745(3) 0.0352(5) Uani 1 1 d . . .
C2 C 0.29406(10) 0.16382(15) 0.1245(3) 0.0374(5) Uani 1 1 d . . .
C3 C 0.26183(12) 0.10691(15) -0.0052(3) 0.0458(6) Uani 1 1 d . . .
H3 H 0.2243 0.0765 0.0276 0.055 Uiso 1 1 calc R . .
C4 C 0.28473(15) 0.09521(18) -0.1804(4) 0.0620(8) Uani 1 1 d . . .
H4 H 0.2628 0.0567 -0.2664 0.074 Uiso 1 1 calc R . .
C5 C 0.34045(16) 0.1402(2) -0.2316(3) 0.0722(9) Uani 1 1 d . . .
H5 H 0.3563 0.1314 -0.3509 0.087 Uiso 1 1 calc R . .
C6 C 0.37212(13) 0.19770(17) -0.1053(3) 0.0522(6) Uani 1 1 d . . .
H6 H 0.4094 0.2280 -0.1404 0.063 Uiso 1 1 calc R . .
C7 C 0.38488(9) 0.27940(14) 0.1947(3) 0.0330(5) Uani 1 1 d . . .
C8 C 0.38060(9) 0.36599(14) 0.4865(3) 0.0330(5) Uani 1 1 d . . .
H1 H 0.3228(14) 0.2754(19) 0.382(4) 0.073(9) Uiso 1 1 d . . .

loop_
_atom_site_aniso_label
_atom_site_aniso_U_11
_atom_site_aniso_U_22
_atom_site_aniso_U_33
_atom_site_aniso_U_23
_atom_site_aniso_U_13
_atom_site_aniso_U_12
Mn1 0.0222(2) 0.0312(3) 0.0280(2) 0.000 0.00652(15) 0.000
N1 0.0399(10) 0.0537(13) 0.0348(9) -0.0137(8) 0.0141(8) -0.0213(9)
N2 0.0245(8) 0.0335(9) 0.0260(8) -0.0016(6) 0.0045(6) -0.0043(7)
N3 0.0261(8) 0.0363(10) 0.0265(8) -0.0042(7) 0.0050(6) -0.0059(7)
N4 0.0323(9) 0.0525(11) 0.0379(10) -0.0142(9) 0.0122(7) -0.0135(9)
N5 0.0363(9) 0.0569(12) 0.0383(10) -0.0161(9) 0.0160(8) -0.0193(9)
O1 0.0410(8) 0.0474(9) 0.0401(8) -0.0105(7) 0.0156(7) -0.0177(7)
O2 0.0501(10) 0.0794(13) 0.0465(9) -0.0238(9) 0.0223(7) -0.0373(9)
C1 0.0375(11) 0.0376(12) 0.0310(10) -0.0047(9) 0.0064(8) -0.0065(9)
C2 0.0371(11) 0.0422(13) 0.0334(10) -0.0063(9) 0.0058(8) -0.0067(9)
C3 0.0472(13) 0.0448(14) 0.0452(13) -0.0067(10) 0.0010(10) -0.0149(11)
C4 0.0803(19) 0.0628(18) 0.0424(14) -0.0173(12) -0.0007(13) -0.0260(15)
C5 0.099(2) 0.082(2) 0.0375(13) -0.0212(14) 0.0202(14) -0.0294(18)
C6 0.0604(15) 0.0607(16) 0.0372(12) -0.0097(11) 0.0177(11) -0.0198(13)
C7 0.0310(10) 0.0380(12) 0.0305(10) -0.0023(9) 0.0070(8) -0.0051(9)
C8 0.0305(10) 0.0410(13) 0.0282(10) -0.0032(9) 0.0077(8) -0.0091(9)

loop_
_atom_type_symbol
_atom_type_description
_atom_type_scat_dispersion_real
_atom_type_scat_dispersion_imag
_atom_type_scat_source
C C 0.0033 0.0016 'International Tables Vol C Tables 4.2.6.8 and 6.1.1.4'
H H 0.0000 0.0000 'International Tables Vol C Tables 4.2.6.8 and 6.1.1.4'
N N 0.0061 0.0033 'International Tables Vol C Tables 4.2.6.8 and 6.1.1.4'
O O 0.0106 0.0060 'International Tables Vol C Tables 4.2.6.8 and 6.1.1.4'
Mn Mn 0.3368 0.7283 'International Tables Vol C Tables 4.2.6.8 and 6.1.1.4'

loop_
_geom_angle_atom_site_label_1
_geom_angle_atom_site_label_2
_geom_angle_atom_site_label_3
_geom_angle
_geom_angle_site_symmetry_1
_geom_angle_site_symmetry_3
N2 Mn1 N2 171.13(8) . 2_655
N2 Mn1 N3 87.59(6) 2_655 5_666
N2 Mn1 N3 98.73(6) 2_655 6_565
N2 Mn1 N3 98.73(6) . 5_666
N2 Mn1 N3 87.58(6) . 6_565
N3 Mn1 N3 89.65(8) 5_666 6_565
O1 Mn1 N2 80.67(5) . .
O1 Mn1 N2 92.94(6) . 2_655
O1 Mn1 N2 80.67(5) 2_655 2_655
O1 Mn1 N2 92.94(6) 2_655 .
O1 Mn1 N3 179.17(5) 2_655 6_565
O1 Mn1 N3 90.90(6) 2_655 5_666
O1 Mn1 N3 179.17(5) . 5_666
O1 Mn1 N3 90.90(6) . 6_565
O1 Mn1 O1 88.56(9) . 2_655
C7 N1 C8 126.35(18) . .
C7 N1 H1 115.9(18) . .
C8 N1 H1 115.2(18) . .
N3 N2 Mn1 127.20(12) . .
C8 N2 Mn1 124.30(12) . .
C8 N2 N3 103.92(15) . .
N2 N3 Mn1 131.34(12) . 5_666
N4 N3 Mn1 118.73(12) . 5_666
N4 N3 N2 109.92(14) . .
N3 N4 N5 108.92(15) . .
C8 N5 N4 105.10(16) . .
C7 O1 Mn1 136.48(13) . .
C2 O2 H2 109.5 . .
C2 C1 C7 125.01(18) . .
C6 C1 C2 117.94(18) . .
C6 C1 C7 116.99(19) . .
O2 C2 C1 118.90(17) . .
O2 C2 C3 120.9(2) . .
C3 C2 C1 120.17(19) . .
C2 C3 H3 119.8 . .
C4 C3 C2 120.4(2) . .
C4 C3 H3 119.8 . .
C3 C4 H4 119.7 . .
C3 C4 C5 120.5(2) . .
C5 C4 H4 119.7 . .
C4 C5 H5 120.2 . .
C6 C5 C4 119.5(2) . .
C6 C5 H5 120.2 . .
C1 C6 H6 119.3 . .
C5 C6 C1 121.4(2) . .
C5 C6 H6 119.3 . .
N1 C7 C1 117.13(18) . .
O1 C7 N1 121.77(18) . .
O1 C7 C1 121.09(18) . .
N2 C8 N1 127.67(18) . .
N2 C8 N5 112.13(17) . .
N5 C8 N1 120.20(18) . .

loop_
_geom_bond_atom_site_label_1
_geom_bond_atom_site_label_2
_geom_bond_distance
_geom_bond_site_symmetry_2
Mn1 N2 2.2065(16) 2_655
Mn1 N2 2.2065(16) .
Mn1 N3 2.2449(15) 6_565
Mn1 N3 2.2449(15) 5_666
Mn1 O1 2.1716(14) 2_655
Mn1 O1 2.1716(14) .
N1 C7 1.350(3) .
N1 C8 1.383(2) .
N1 H1 0.85(3) .
N2 N3 1.348(2) .
N2 C8 1.325(2) .
N3 Mn1 2.2450(15) 5_666
N3 N4 1.307(2) .
N4 N5 1.335(2) .
N5 C8 1.326(3) .
O1 C7 1.228(2) .
O2 H2 0.8200 .
O2 C2 1.348(2) .
C1 C2 1.403(3) .
C1 C6 1.392(3) .
C1 C7 1.475(3) .
C2 C3 1.385(3) .
C3 H3 0.9300 .
C3 C4 1.362(4) .
C4 H4 0.9300 .
C4 C5 1.385(4) .
C5 H5 0.9300 .
C5 C6 1.370(3) .
C6 H6 0.9300 .

loop_
_platon_squeeze_void_nr
_platon_squeeze_void_average_x
_platon_squeeze_void_average_y
_platon_squeeze_void_average_z
_platon_squeeze_void_volume
_platon_squeeze_void_count_electrons
_platon_squeeze_void_content
1 0.500 0.000 -0.010 221 24 ' '
2 1.000 0.500 -0.049 221 24 ' '
